data_4341990
loop_
_publ_author_name
'L\'opez, Isidoro'
'Maji, Somnath'
'Benet-Buchholz, J'
'Llobet, Antoni'

_publ_section_title
;
 Oxo-Bridge Scenario behind Single-Site Water-Oxidation Catalysts.
;
_journal_issue 2
_journal_name_full 'Inorganic chemistry'
_journal_page_first 658
_journal_page_last 666
_journal_paper_doi 10.1021/ic502603e
_journal_volume 54
_journal_year 2015
_chemical_formula_sum 'C65 H55 Cl5 F6 N13 O25 P Ru3'
_chemical_formula_weight 2043.65
_chemical_name_systematic
; 
 ? 
;
_space_group_IT_number 15
_symmetry_cell_setting monoclinic
_symmetry_space_group_name_Hall '-C 2yc'
_symmetry_space_group_name_H-M 'C 1 2/c 1'
_atom_sites_solution_hydrogens geom
_atom_sites_solution_primary direct
_atom_sites_solution_secondary difmap
_audit_creation_method SHELXL-97
_cell_angle_alpha 90.00
_cell_angle_beta 101.034(6)
_cell_angle_gamma 90.00
_cell_formula_units_Z 4
_cell_length_a 15.580(3)
_cell_length_b 21.323(3)
_cell_length_c 22.581(4)
_cell_measurement_reflns_used 9413
_cell_measurement_temperature 100(2)
_cell_measurement_theta_max 29.09
_cell_measurement_theta_min 2.26
_cell_volume 7363(2)
_computing_cell_refinement 'Bruker APEX2 v2011.4-0'
_computing_data_collection 'Bruker APEX2 v2011.4-0'
_computing_data_reduction 'Bruker SAINT V7.60A'
_computing_molecular_graphics 'Bruker SHELXTL'
_computing_publication_material 'Bruker SHELXTL'
_computing_structure_refinement 'SHELXS-97 (Sheldrick, 2008)'
_computing_structure_solution Sir2011
_diffrn_ambient_temperature 100(2)
_diffrn_detector_area_resol_mean 512
_diffrn_detector_type '4K CCD area detector APEX II'
_diffrn_measured_fraction_theta_full 1.000
_diffrn_measured_fraction_theta_max 0.954
_diffrn_measurement_device_type 'APEX DUO Kappa 4-axis goniometer'
_diffrn_measurement_method
;
 Fullsphere data collection, phi and omega scans
;
_diffrn_measurement_specimen_support 'magnetic support whith MicroMount'
_diffrn_radiation_monochromator 'Quazar MX Multilayer Optics'
_diffrn_radiation_type MoK\a
_diffrn_radiation_wavelength 0.71073
_diffrn_reflns_av_R_equivalents 0.0405
_diffrn_reflns_av_sigmaI/netI 0.0269
_diffrn_reflns_limit_h_max 21
_diffrn_reflns_limit_h_min -21
_diffrn_reflns_limit_k_max 29
_diffrn_reflns_limit_k_min -26
_diffrn_reflns_limit_l_max 31
_diffrn_reflns_limit_l_min -30
_diffrn_reflns_number 112958
_diffrn_reflns_theta_full 25.00
_diffrn_reflns_theta_max 30.01
_diffrn_reflns_theta_min 1.64
_diffrn_source 'Micorfocus source E025 IuS'
_diffrn_source_current 0.6
_diffrn_source_power 50
_diffrn_source_size '0.2 mm x 0.2 mm fine focus'
_diffrn_source_type 'Bruker APEX DUO'
_exptl_absorpt_coefficient_mu 0.917
_exptl_absorpt_correction_T_max 0.9730
_exptl_absorpt_correction_T_min 0.8379
_exptl_absorpt_correction_type empirical
_exptl_absorpt_process_details
; 
 SADABS Version 2008/1 Bruker-Nonius
 Blessing, Acta Cryst. (1995) A51 33-38
;
_exptl_crystal_colour yellow
_exptl_crystal_density_diffrn 1.844
_exptl_crystal_density_method 'not measured'
_exptl_crystal_description blades
_exptl_crystal_F_000 4088
_exptl_crystal_size_max 0.10
_exptl_crystal_size_mid 0.10
_exptl_crystal_size_min 0.02
_refine_diff_density_max 3.276
_refine_diff_density_min -1.681
_refine_diff_density_rms 0.162
_refine_ls_extinction_method none
_refine_ls_goodness_of_fit_ref 1.054
_refine_ls_hydrogen_treatment noref
_refine_ls_matrix_type full
_refine_ls_number_parameters 754
_refine_ls_number_reflns 10255
_refine_ls_number_restraints 582
_refine_ls_restrained_S_all 1.062
_refine_ls_R_factor_all 0.0867
_refine_ls_R_factor_gt 0.0644
_refine_ls_shift/su_max 0.001
_refine_ls_shift/su_mean 0.000
_refine_ls_structure_factor_coef Fsqd
_refine_ls_weighting_details 'calc w=1/[\s^2^(Fo^2^)+(0.0823P)^2^+87.0867P] where P=(Fo^2^+2Fc^2^)/3'
_refine_ls_weighting_scheme calc
_refine_ls_wR_factor_gt 0.1669
_refine_ls_wR_factor_ref 0.1860
_reflns_number_gt 7952
_reflns_number_total 10255
_reflns_threshold_expression >2sigma(I)
_cod_data_source_file ic502603e_si_002.cif
_cod_data_source_block 04_mo_is20jun11_0m
_cod_depositor_comments
;
The following automatic conversions were performed:
'_diffrn_measurement_specimen_suppport' tag replaced with
'_diffrn_measurement_specimen_support'.

Automatic conversion script
Id: cif_correct_tags 1440 2010-10-19 06:21:57Z saulius 

The following automatic conversions were performed:

'_symmetry_cell_setting' value 'Monoclinic' changed to 'monoclinic'
according to
/home/saulius/struct/COD-crude-data--automatic-downloads/rss-feeds/ACS/lib/dictionaries/cif_core.dic
dictionary named 'cif_core.dic' version 2.4.2 from 2011-04-26.

Automatic conversion script
Id: cif_fix_values 2935 2014-11-11 08:27:57Z andrius 

 Adding full bibliography for 4341987--4341996.cif.
;
_cod_original_sg_symbol_H-M C2/c
_cod_database_code 4341990

loop_
_symmetry_equiv_pos_as_xyz
'x, y, z'
'-x, y, -z+1/2'
'x+1/2, y+1/2, z'
'-x+1/2, y+1/2, -z+1/2'
'-x, -y, -z'
'x, -y, z-1/2'
'-x+1/2, -y+1/2, -z'
'x+1/2, -y+1/2, z-1/2'

loop_
_atom_site_label
_atom_site_type_symbol
_atom_site_fract_x
_atom_site_fract_y
_atom_site_fract_z
_atom_site_U_iso_or_equiv
_atom_site_adp_type
_atom_site_occupancy
_atom_site_symmetry_multiplicity
_atom_site_calc_flag
_atom_site_refinement_flags
_atom_site_disorder_assembly
_atom_site_disorder_group
Ru1 Ru 0.22883(2) 0.126022(19) 0.321824(16) 0.02610(11) Uani 1 1 d . . .
Ru2 Ru 0.0000 0.09710(2) 0.2500 0.02397(13) Uani 1 2 d SD . .
N4 N 0.3526(3) 0.1397(2) 0.37286(19) 0.0310(8) Uani 1 1 d . B .
N5 N 0.2405(3) 0.0491(2) 0.3801(2) 0.0337(9) Uani 1 1 d . B .
N6 N -0.0318(3) 0.1124(2) 0.33417(19) 0.0309(8) Uani 1 1 d . A .
N7 N 0.0000 0.1886(3) 0.2500 0.0316(12) Uani 1 2 d S . .
O1 O 0.1155(2) 0.10106(16) 0.28449(14) 0.0278(7) Uani 1 1 d . A .
O2 O 0.0027(12) -0.0010(3) 0.2593(4) 0.029(2) Uani 0.50 1 d PDU A -1
H2O1 H 0.0511 -0.0127 0.2511 0.043 Uiso 0.50 1 d PRD A -1
H2O2 H -0.0436 -0.0228 0.2513 0.043 Uiso 0.50 1 d PRD A -1
N1 N 0.2801(13) 0.0886(4) 0.2519(5) 0.0331(15) Uani 0.70 1 d PDU B 1
N2 N 0.2338(10) 0.2021(3) 0.2708(4) 0.0302(13) Uani 0.70 1 d PDU B 1
N3 N 0.1896(8) 0.1957(3) 0.3765(4) 0.0306(13) Uani 0.70 1 d PDU B 1
C1 C 0.3101(8) 0.0300(4) 0.2482(4) 0.0431(17) Uani 0.70 1 d PDU B 1
H1 H 0.3061 0.0011 0.2795 0.052 Uiso 0.70 1 calc PR B 1
C2 C 0.3468(7) 0.0104(5) 0.2001(5) 0.0510(18) Uani 0.70 1 d PDU B 1
H2 H 0.3674 -0.0313 0.1985 0.061 Uiso 0.70 1 calc PR B 1
C3 C 0.3529(7) 0.0523(6) 0.1545(4) 0.0517(18) Uani 0.70 1 d PDU B 1
H3 H 0.3775 0.0395 0.1211 0.062 Uiso 0.70 1 calc PR B 1
C4 C 0.3232(7) 0.1125(5) 0.1580(4) 0.0449(16) Uani 0.70 1 d PDU B 1
H4 H 0.3271 0.1418 0.1269 0.054 Uiso 0.70 1 calc PR B 1
C5 C 0.2872(8) 0.1305(4) 0.2075(4) 0.0355(14) Uani 0.70 1 d PDU B 1
C6 C 0.2594(8) 0.1948(4) 0.2177(4) 0.0320(13) Uani 0.70 1 d PDU B 1
C7 C 0.2616(6) 0.2467(4) 0.1804(4) 0.0371(14) Uani 0.70 1 d PDU B 1
H7 H 0.2772 0.2425 0.1419 0.045 Uiso 0.70 1 calc PR B 1
C8 C 0.2402(6) 0.3049(4) 0.2012(4) 0.0412(15) Uani 0.70 1 d PDU B 1
H8 H 0.2388 0.3405 0.1757 0.049 Uiso 0.70 1 calc PR B 1
C9 C 0.2205(6) 0.3123(4) 0.2585(4) 0.0405(15) Uani 0.70 1 d PDU B 1
H9 H 0.2109 0.3526 0.2739 0.049 Uiso 0.70 1 calc PR B 1
C10 C 0.2156(8) 0.2584(3) 0.2924(4) 0.0355(13) Uani 0.70 1 d PDU B 1
C11 C 0.1940(7) 0.2550(4) 0.3529(4) 0.0359(13) Uani 0.70 1 d PDU B 1
C12 C 0.1773(6) 0.3074(4) 0.3852(4) 0.0427(15) Uani 0.70 1 d PDU B 1
H12 H 0.1825 0.3485 0.3700 0.051 Uiso 0.70 1 calc PR B 1
C13 C 0.1524(6) 0.2980(5) 0.4415(4) 0.0435(15) Uani 0.70 1 d PDU B 1
H13 H 0.1394 0.3332 0.4642 0.052 Uiso 0.70 1 calc PR B 1
C14 C 0.1468(6) 0.2388(5) 0.4638(4) 0.0400(15) Uani 0.70 1 d PDU B 1
H14 H 0.1292 0.2325 0.5014 0.048 Uiso 0.70 1 calc PR B 1
C15 C 0.1670(7) 0.1886(4) 0.4309(4) 0.0339(14) Uani 0.70 1 d PDU B 1
H15 H 0.1650 0.1475 0.4469 0.041 Uiso 0.70 1 calc PR B 1
N1' N 0.278(3) 0.0973(7) 0.2470(11) 0.029(3) Uani 0.30 1 d PDU B 2
N2' N 0.227(2) 0.2054(5) 0.2793(9) 0.036(3) Uani 0.30 1 d PDU B 2
N3' N 0.185(2) 0.1827(6) 0.3836(8) 0.041(3) Uani 0.30 1 d PDU B 2
C1' C 0.3022(16) 0.0396(6) 0.2332(8) 0.033(3) Uani 0.30 1 d PDU B 2
H1' H 0.2981 0.0060 0.2602 0.039 Uiso 0.30 1 calc PR B 2
C2' C 0.3332(13) 0.0274(7) 0.1808(8) 0.036(3) Uani 0.30 1 d PDU B 2
H2' H 0.3502 -0.0138 0.1721 0.044 Uiso 0.30 1 calc PR B 2
C3' C 0.3390(13) 0.0760(8) 0.1415(7) 0.037(3) Uani 0.30 1 d PDU B 2
H3' H 0.3628 0.0689 0.1064 0.044 Uiso 0.30 1 calc PR B 2
C4' C 0.3102(14) 0.1346(7) 0.1534(7) 0.035(2) Uani 0.30 1 d PDU B 2
H4' H 0.3118 0.1680 0.1259 0.042 Uiso 0.30 1 calc PR B 2
C5' C 0.2784(18) 0.1447(6) 0.2064(7) 0.032(2) Uani 0.30 1 d PDU B 2
C6' C 0.2505(19) 0.2063(6) 0.2250(7) 0.035(2) Uani 0.30 1 d PDU B 2
C7' C 0.2493(15) 0.2629(7) 0.1938(7) 0.038(3) Uani 0.30 1 d PDU B 2
H7' H 0.2620 0.2644 0.1543 0.046 Uiso 0.30 1 calc PR B 2
C8' C 0.2291(14) 0.3171(6) 0.2224(8) 0.042(3) Uani 0.30 1 d PDU B 2
H8' H 0.2294 0.3562 0.2023 0.050 Uiso 0.30 1 calc PR B 2
C9' C 0.2082(15) 0.3156(6) 0.2798(8) 0.042(3) Uani 0.30 1 d PDU B 2
H9' H 0.1946 0.3529 0.2990 0.051 Uiso 0.30 1 calc PR B 2
C10' C 0.2081(18) 0.2575(5) 0.3078(7) 0.040(2) Uani 0.30 1 d PDU B 2
C11' C 0.1862(18) 0.2449(6) 0.3671(7) 0.041(2) Uani 0.30 1 d PDU B 2
C12' C 0.1638(15) 0.2914(7) 0.4044(7) 0.045(3) Uani 0.30 1 d PDU B 2
H12' H 0.1620 0.3342 0.3927 0.053 Uiso 0.30 1 calc PR B 2
C13' C 0.1436(14) 0.2728(8) 0.4602(7) 0.044(3) Uani 0.30 1 d PDU B 2
H13' H 0.1284 0.3038 0.4867 0.053 Uiso 0.30 1 calc PR B 2
C14' C 0.1457(14) 0.2111(9) 0.4767(7) 0.045(3) Uani 0.30 1 d PDU B 2
H14' H 0.1332 0.1990 0.5147 0.053 Uiso 0.30 1 calc PR B 2
C15' C 0.1662(18) 0.1668(7) 0.4375(7) 0.041(3) Uani 0.30 1 d PDU B 2
H15' H 0.1671 0.1238 0.4487 0.049 Uiso 0.30 1 calc PR B 2
C16 C 0.4077(3) 0.1865(3) 0.3653(2) 0.0373(11) Uani 1 1 d . . .
H16 H 0.3914 0.2143 0.3322 0.045 Uiso 1 1 calc R B .
C17 C 0.4868(4) 0.1955(3) 0.4039(3) 0.0435(13) Uani 1 1 d . B .
H17 H 0.5247 0.2287 0.3973 0.052 Uiso 1 1 calc R . .
C18 C 0.5097(3) 0.1552(3) 0.4521(3) 0.0421(13) Uani 1 1 d . . .
H18 H 0.5630 0.1611 0.4801 0.050 Uiso 1 1 calc R B .
C19 C 0.4545(3) 0.1059(3) 0.4597(2) 0.0372(11) Uani 1 1 d . B .
H19 H 0.4705 0.0771 0.4920 0.045 Uiso 1 1 calc R . .
C20 C 0.3758(3) 0.0992(3) 0.4196(2) 0.0324(10) Uani 1 1 d . . .
C21 C 0.3131(3) 0.0485(3) 0.4238(2) 0.0341(11) Uani 1 1 d . B .
C22 C 0.3254(4) 0.0028(3) 0.4674(3) 0.0472(14) Uani 1 1 d . . .
H22 H 0.3760 0.0035 0.4985 0.057 Uiso 1 1 calc R B .
C23 C 0.2640(4) -0.0443(4) 0.4661(3) 0.0551(17) Uani 1 1 d . B .
H23 H 0.2720 -0.0759 0.4963 0.066 Uiso 1 1 calc R . .
C24 C 0.1910(4) -0.0449(3) 0.4204(3) 0.0533(16) Uani 1 1 d . . .
H24 H 0.1487 -0.0773 0.4179 0.064 Uiso 1 1 calc R B .
C25 C 0.1812(3) 0.0029(3) 0.3785(3) 0.0411(12) Uani 1 1 d . B .
H25 H 0.1307 0.0033 0.3473 0.049 Uiso 1 1 calc R . .
C26 C -0.0448(3) 0.0695(3) 0.3749(2) 0.0389(12) Uani 1 1 d . . .
H26 H -0.0410 0.0262 0.3657 0.047 Uiso 1 1 calc R A .
C27 C -0.0637(4) 0.0870(4) 0.4303(3) 0.0533(17) Uani 1 1 d . A .
H27 H -0.0710 0.0562 0.4593 0.064 Uiso 1 1 calc R . .
C28 C -0.0717(4) 0.1497(4) 0.4424(3) 0.0586(19) Uani 1 1 d . . .
H28 H -0.0859 0.1624 0.4797 0.070 Uiso 1 1 calc R A .
C29 C -0.0590(4) 0.1944(3) 0.4004(3) 0.0487(15) Uani 1 1 d . A .
H29 H -0.0647 0.2378 0.4085 0.058 Uiso 1 1 calc R . .
C30 C -0.0379(3) 0.1747(3) 0.3460(2) 0.0368(11) Uani 1 1 d . . .
C31 C -0.0198(3) 0.2177(3) 0.2985(3) 0.0388(12) Uani 1 1 d . A .
C32 C -0.0195(4) 0.2828(3) 0.2988(4) 0.0536(17) Uani 1 1 d . . .
H32 H -0.0326 0.3052 0.3324 0.064 Uiso 1 1 calc R A .
C33 C 0.0000 0.3145(4) 0.2500 0.057(3) Uani 1 2 d S . .
H33 H 0.0000 0.3590 0.2500 0.069 Uiso 1 2 calc SR . .
Cl1A Cl 0.38390(14) 0.40332(10) 0.42270(11) 0.0733(6) Uani 1 1 d D . .
O1A O 0.4701(3) 0.4265(3) 0.4222(3) 0.089(2) Uani 1 1 d D . .
O2A O 0.3612(5) 0.4229(4) 0.4782(3) 0.110(3) Uani 1 1 d D . .
O3A O 0.3212(4) 0.4304(4) 0.3770(4) 0.140(4) Uani 1 1 d D . .
O4A O 0.3833(5) 0.3358(2) 0.4171(4) 0.112(3) Uani 1 1 d D . .
Cl1B Cl 0.97030(12) 0.42881(8) 0.37500(7) 0.0532(4) Uani 1 1 d DU . .
O1B O 0.9361(6) 0.3810(4) 0.4083(5) 0.057(2) Uani 0.55 1 d PDU C 1
O2B O 0.9816(6) 0.4844(4) 0.4103(5) 0.0545(16) Uani 0.55 1 d PDU C 1
O3B O 0.9195(7) 0.4406(5) 0.3182(3) 0.083(2) Uani 0.55 1 d PDU C 1
O4B O 1.0573(4) 0.4085(4) 0.3668(4) 0.0668(15) Uani 0.55 1 d PDU C 1
O1B' O 0.8795(5) 0.4405(6) 0.3474(5) 0.080(3) Uani 0.45 1 d PDU C 2
O2B' O 0.9669(8) 0.3701(4) 0.4072(6) 0.052(2) Uani 0.45 1 d PDU C 2
O3B' O 1.0227(7) 0.4184(5) 0.3316(5) 0.0668(15) Uani 0.45 1 d PDU C 2
O4B' O 1.0034(8) 0.4776(5) 0.4150(6) 0.0545(16) Uani 0.45 1 d PDU C 2
Cl1C Cl 0.5194(2) 0.28896(16) 0.26401(18) 0.0610(9) Uani 0.50 1 d PDU . 1
O1C O 0.5345(6) 0.2230(3) 0.2710(4) 0.0659(18) Uani 0.50 1 d PDU . 1
O2C O 0.4275(4) 0.2987(5) 0.2575(6) 0.071(2) Uani 0.50 1 d PDU . 1
O3C O 0.5609(6) 0.3244(4) 0.3136(4) 0.073(2) Uani 0.50 1 d PDU . 1
O4C O 0.5509(7) 0.3094(5) 0.2105(4) 0.0684(19) Uani 0.50 1 d PDU . 1
P1 P 0.7500 0.2500 0.5000 0.0513(6) Uani 1 2 d S . .
F1 F 0.6877(7) 0.2274(6) 0.5388(5) 0.186(4) Uani 1 1 d . . .
F2 F 0.7415(7) 0.1940(5) 0.4668(5) 0.163(3) Uani 1 1 d . . .
F3 F 0.8169(10) 0.2212(8) 0.5409(6) 0.242(7) Uani 1 1 d . . .
O1W O -0.1307(3) -0.0706(2) 0.2624(3) 0.0633(14) Uani 1 1 d D . .
H1W1 H -0.122(3) -0.1098(5) 0.260(4) 0.095 Uiso 1 1 d D . .
H1W2 H -0.160(6) -0.055(3) 0.286(4) 0.095 Uiso 1 1 d D . .

loop_
_atom_site_aniso_label
_atom_site_aniso_U_11
_atom_site_aniso_U_22
_atom_site_aniso_U_33
_atom_site_aniso_U_23
_atom_site_aniso_U_13
_atom_site_aniso_U_12
Ru1 0.02032(18) 0.0306(2) 0.02791(19) -0.00062(14) 0.00584(13) -0.00151(13)
Ru2 0.0182(2) 0.0261(3) 0.0279(2) 0.000 0.00528(17) 0.000
N4 0.0241(18) 0.038(2) 0.031(2) -0.0032(17) 0.0064(15) -0.0022(16)
N5 0.0240(18) 0.042(2) 0.035(2) 0.0049(18) 0.0063(16) -0.0018(17)
N6 0.0228(18) 0.039(2) 0.031(2) 0.0007(17) 0.0060(15) 0.0012(16)
N7 0.024(3) 0.034(3) 0.035(3) 0.000 0.003(2) 0.000
O1 0.0228(15) 0.0311(17) 0.0300(16) 0.0003(13) 0.0063(12) 0.0014(13)
O2 0.026(3) 0.032(3) 0.029(5) 0.004(2) 0.006(4) 0.002(3)
N1 0.033(3) 0.035(3) 0.032(3) -0.002(2) 0.010(3) -0.001(3)
N2 0.033(3) 0.032(3) 0.026(3) 0.001(2) 0.006(2) -0.007(2)
N3 0.027(3) 0.039(3) 0.028(2) -0.003(2) 0.010(2) -0.003(3)
C1 0.049(4) 0.042(3) 0.039(3) 0.001(3) 0.012(3) 0.008(3)
C2 0.064(4) 0.047(3) 0.045(3) 0.001(3) 0.017(3) 0.016(3)
C3 0.066(4) 0.050(4) 0.043(3) 0.001(3) 0.019(3) 0.014(3)
C4 0.055(4) 0.046(3) 0.037(3) 0.001(3) 0.017(3) 0.006(3)
C5 0.037(3) 0.039(3) 0.032(3) -0.002(2) 0.010(2) -0.003(3)
C6 0.034(3) 0.036(3) 0.027(2) 0.002(2) 0.008(2) -0.008(3)
C7 0.042(3) 0.039(3) 0.031(3) 0.003(2) 0.011(2) -0.011(3)
C8 0.049(3) 0.039(3) 0.038(3) 0.003(3) 0.014(3) -0.009(3)
C9 0.049(3) 0.035(3) 0.039(3) -0.001(2) 0.014(3) -0.007(3)
C10 0.040(3) 0.034(3) 0.034(3) -0.002(2) 0.009(2) -0.007(2)
C11 0.037(3) 0.036(3) 0.036(3) -0.005(2) 0.009(2) -0.005(2)
C12 0.047(3) 0.042(3) 0.040(3) -0.009(2) 0.009(3) -0.005(3)
C13 0.044(3) 0.048(3) 0.039(3) -0.012(3) 0.010(3) 0.000(3)
C14 0.039(3) 0.048(4) 0.033(3) -0.009(3) 0.009(2) 0.000(3)
C15 0.028(3) 0.044(3) 0.031(3) -0.004(3) 0.009(2) -0.001(3)
N1' 0.024(5) 0.030(5) 0.034(5) -0.001(4) 0.007(4) -0.004(5)
N2' 0.030(5) 0.029(4) 0.045(5) -0.011(4) 0.001(4) -0.004(4)
N3' 0.033(5) 0.034(5) 0.052(6) -0.011(4) 0.002(5) 0.002(5)
C1' 0.031(5) 0.032(5) 0.036(5) 0.002(4) 0.008(5) 0.000(5)
C2' 0.039(5) 0.036(5) 0.036(5) 0.003(4) 0.010(5) 0.005(5)
C3' 0.040(5) 0.037(5) 0.036(5) 0.003(4) 0.011(4) 0.003(5)
C4' 0.034(5) 0.034(5) 0.037(5) 0.004(4) 0.009(4) -0.001(5)
C5' 0.028(5) 0.030(4) 0.037(4) -0.001(4) 0.006(4) -0.006(4)
C6' 0.030(5) 0.029(4) 0.044(5) -0.006(4) 0.001(4) -0.006(4)
C7' 0.034(5) 0.029(4) 0.049(5) -0.007(4) 0.002(5) -0.005(4)
C8' 0.040(5) 0.030(4) 0.054(6) -0.009(4) 0.002(5) -0.003(4)
C9' 0.040(5) 0.031(4) 0.054(6) -0.011(4) 0.003(5) -0.003(4)
C10' 0.035(5) 0.030(4) 0.051(5) -0.012(4) 0.002(4) -0.001(4)
C11' 0.037(5) 0.034(5) 0.051(5) -0.013(4) 0.004(4) 0.002(4)
C12' 0.041(5) 0.037(5) 0.054(6) -0.015(4) 0.006(5) 0.002(5)
C13' 0.041(5) 0.038(6) 0.053(6) -0.015(5) 0.005(5) 0.002(5)
C14' 0.039(5) 0.039(6) 0.054(6) -0.015(5) 0.002(5) 0.002(5)
C15' 0.033(5) 0.036(5) 0.052(6) -0.013(4) 0.002(5) 0.001(5)
C16 0.030(2) 0.044(3) 0.038(3) -0.003(2) 0.006(2) -0.008(2)
C17 0.032(3) 0.049(3) 0.050(3) -0.009(3) 0.008(2) -0.012(2)
C18 0.028(2) 0.053(3) 0.043(3) -0.016(3) 0.001(2) -0.001(2)
C19 0.033(3) 0.043(3) 0.035(2) -0.007(2) 0.003(2) 0.006(2)
C20 0.026(2) 0.039(3) 0.032(2) -0.004(2) 0.0072(18) 0.0026(19)
C21 0.026(2) 0.045(3) 0.032(2) 0.003(2) 0.0051(18) 0.004(2)
C22 0.035(3) 0.056(4) 0.048(3) 0.015(3) 0.001(2) 0.003(3)
C23 0.049(3) 0.060(4) 0.056(4) 0.026(3) 0.009(3) 0.002(3)
C24 0.042(3) 0.054(4) 0.062(4) 0.023(3) 0.006(3) -0.009(3)
C25 0.029(2) 0.047(3) 0.045(3) 0.009(2) 0.003(2) -0.006(2)
C26 0.029(2) 0.052(3) 0.037(3) 0.008(2) 0.010(2) 0.003(2)
C27 0.042(3) 0.077(5) 0.045(3) 0.012(3) 0.018(3) 0.010(3)
C28 0.037(3) 0.105(6) 0.036(3) -0.005(3) 0.011(2) 0.016(3)
C29 0.035(3) 0.061(4) 0.051(3) -0.017(3) 0.009(2) 0.012(3)
C30 0.027(2) 0.044(3) 0.038(3) -0.008(2) 0.0027(19) 0.006(2)
C31 0.032(2) 0.031(3) 0.051(3) -0.008(2) 0.002(2) 0.005(2)
C32 0.045(3) 0.037(3) 0.076(5) -0.018(3) 0.006(3) 0.004(3)
C33 0.056(5) 0.022(4) 0.092(8) 0.000 0.006(5) 0.000
Cl1A 0.0676(12) 0.0676(13) 0.0847(14) 0.0197(11) 0.0143(10) -0.0064(10)
O1A 0.074(4) 0.097(5) 0.093(5) 0.027(4) 0.006(3) -0.022(4)
O2A 0.124(6) 0.125(6) 0.094(5) 0.022(5) 0.055(5) 0.033(5)
O3A 0.041(3) 0.117(6) 0.242(12) 0.043(7) -0.022(5) -0.001(4)
O4A 0.119(6) 0.066(4) 0.157(8) 0.001(5) 0.042(6) -0.019(4)
Cl1B 0.0725(10) 0.0452(8) 0.0414(7) -0.0054(6) 0.0093(7) 0.0119(7)
O1B 0.069(5) 0.055(4) 0.050(4) -0.012(3) 0.018(4) -0.010(4)
O2B 0.054(4) 0.043(3) 0.066(3) -0.008(2) 0.010(3) 0.012(3)
O3B 0.102(5) 0.079(5) 0.059(4) 0.005(3) -0.008(4) -0.002(4)
O4B 0.085(3) 0.051(3) 0.071(3) -0.008(3) 0.032(3) -0.004(3)
O1B' 0.083(4) 0.077(5) 0.068(6) -0.013(5) -0.016(4) 0.019(5)
O2B' 0.065(6) 0.046(4) 0.047(4) -0.006(3) 0.014(4) 0.003(4)
O3B' 0.085(3) 0.051(3) 0.071(3) -0.008(3) 0.032(3) -0.004(3)
O4B' 0.054(4) 0.043(3) 0.066(3) -0.008(2) 0.010(3) 0.012(3)
Cl1C 0.052(2) 0.0574(17) 0.076(3) -0.0028(15) 0.0175(16) 0.0063(13)
O1C 0.063(4) 0.058(3) 0.082(5) 0.005(3) 0.029(4) 0.008(3)
O2C 0.052(3) 0.062(4) 0.097(5) -0.001(4) 0.012(3) 0.005(3)
O3C 0.062(4) 0.074(4) 0.082(4) -0.012(4) 0.011(4) 0.005(4)
O4C 0.074(4) 0.060(4) 0.073(4) 0.002(3) 0.017(3) -0.001(4)
P1 0.0462(12) 0.0610(15) 0.0490(13) -0.0263(12) 0.0149(10) 0.0041(11)
F1 0.163(9) 0.222(12) 0.179(10) -0.014(9) 0.051(8) -0.021(8)
F2 0.182(9) 0.157(9) 0.145(8) -0.006(7) 0.020(7) -0.020(7)
F3 0.278(16) 0.309(18) 0.177(11) -0.061(11) 0.139(11) 0.042(13)
O1W 0.051(3) 0.045(3) 0.094(4) 0.001(3) 0.014(3) -0.014(2)

loop_
_atom_type_symbol
_atom_type_description
_atom_type_scat_dispersion_real
_atom_type_scat_dispersion_imag
_atom_type_scat_source
C C 0.0033 0.0016 'International Tables Vol C Tables 4.2.6.8 and 6.1.1.4'
H H 0.0000 0.0000 'International Tables Vol C Tables 4.2.6.8 and 6.1.1.4'
N N 0.0061 0.0033 'International Tables Vol C Tables 4.2.6.8 and 6.1.1.4'
O O 0.0106 0.0060 'International Tables Vol C Tables 4.2.6.8 and 6.1.1.4'
Cl Cl 0.1484 0.1585 'International Tables Vol C Tables 4.2.6.8 and 6.1.1.4'
Ru Ru -1.2594 0.8363 'International Tables Vol C Tables 4.2.6.8 and 6.1.1.4'
F F 0.0171 0.0103 'International Tables Vol C Tables 4.2.6.8 and 6.1.1.4'
P P 0.1023 0.0942 'International Tables Vol C Tables 4.2.6.8 and 6.1.1.4'

loop_
_geom_angle_atom_site_label_1
_geom_angle_atom_site_label_2
_geom_angle_atom_site_label_3
_geom_angle
_geom_angle_site_symmetry_1
_geom_angle_site_symmetry_3
O1 Ru1 N2' 95.9(11) . .
O1 Ru1 N2 96.2(5) . .
N2' Ru1 N2 6.9(4) . .
O1 Ru1 N3' 93.8(9) . .
N2' Ru1 N3' 81.3(4) . .
N2 Ru1 N3' 88.2(4) . .
O1 Ru1 N1 90.9(6) . .
N2' Ru1 N1 85.9(4) . .
N2 Ru1 N1 79.0(2) . .
N3' Ru1 N1 166.8(4) . .
O1 Ru1 N4 169.69(16) . .
N2' Ru1 N4 94.2(11) . .
N2 Ru1 N4 94.1(5) . .
N3' Ru1 N4 86.2(10) . .
N1 Ru1 N4 91.4(6) . .
O1 Ru1 N1' 90.6(13) . .
N2' Ru1 N1' 80.0(4) . .
N2 Ru1 N1' 73.1(4) . .
N3' Ru1 N1' 161.2(6) . .
N1 Ru1 N1' 6.0(4) . .
N4 Ru1 N1' 92.7(13) . .
O1 Ru1 N5 91.20(15) . .
N2' Ru1 N5 170.5(8) . .
N2 Ru1 N5 172.6(5) . .
N3' Ru1 N5 91.9(4) . .
N1 Ru1 N5 100.3(2) . .
N4 Ru1 N5 78.50(17) . .
N1' Ru1 N5 106.3(4) . .
O1 Ru1 N3 96.3(3) . .
N2' Ru1 N3 72.3(3) . .
N2 Ru1 N3 79.2(3) . .
N3' Ru1 N3 9.2(4) . .
N1 Ru1 N3 157.6(3) . .
N4 Ru1 N3 85.3(4) . .
N1' Ru1 N3 152.0(4) . .
N5 Ru1 N3 100.7(2) . .
O1 Ru2 O1 174.7(2) 2 .
O1 Ru2 N7 87.34(11) 2 .
O1 Ru2 N7 87.35(11) . .
O1 Ru2 N6 89.46(15) 2 2
O1 Ru2 N6 89.70(15) . 2
N7 Ru2 N6 80.96(13) . 2
O1 Ru2 N6 89.70(15) 2 .
O1 Ru2 N6 89.46(15) . .
N7 Ru2 N6 80.96(13) . .
N6 Ru2 N6 161.9(3) 2 .
O1 Ru2 O2 90.2(5) 2 2
O1 Ru2 O2 95.0(5) . 2
N7 Ru2 O2 174.4(3) . 2
N6 Ru2 O2 93.9(3) 2 2
N6 Ru2 O2 104.1(3) . 2
O1 Ru2 O2 95.0(5) 2 .
O1 Ru2 O2 90.2(5) . .
N7 Ru2 O2 174.4(3) . .
N6 Ru2 O2 104.1(3) 2 .
N6 Ru2 O2 93.9(3) . .
O2 Ru2 O2 11.3(5) 2 .
C16 N4 C20 119.2(4) . .
C16 N4 Ru1 125.6(4) . .
C20 N4 Ru1 115.1(3) . .
C25 N5 C21 119.1(5) . .
C25 N5 Ru1 125.6(4) . .
C21 N5 Ru1 115.3(4) . .
C26 N6 C30 120.4(5) . .
C26 N6 Ru2 127.8(4) . .
C30 N6 Ru2 111.7(4) . .
C31 N7 C31 125.1(7) . 2
C31 N7 Ru2 117.5(4) . .
C31 N7 Ru2 117.5(4) 2 .
Ru2 O1 Ru1 166.0(2) . .
C1 N1 C5 118.9(6) . .
C1 N1 Ru1 126.8(5) . .
C5 N1 Ru1 114.1(4) . .
C6 N2 C10 123.1(6) . .
C6 N2 Ru1 118.1(4) . .
C10 N2 Ru1 118.7(5) . .
C15 N3 C11 119.9(6) . .
C15 N3 Ru1 127.7(6) . .
C11 N3 Ru1 112.3(4) . .
N1 C1 C2 122.1(8) . .
C3 C2 C1 119.2(8) . .
C4 C3 C2 119.4(7) . .
C3 C4 C5 119.5(8) . .
N1 C5 C4 120.8(7) . .
N1 C5 C6 115.2(5) . .
C4 C5 C6 123.9(7) . .
N2 C6 C7 119.5(7) . .
N2 C6 C5 113.4(5) . .
C7 C6 C5 127.1(6) . .
C8 C7 C6 117.9(7) . .
C7 C8 C9 121.6(7) . .
C10 C9 C8 117.5(7) . .
N2 C10 C9 119.9(7) . .
N2 C10 C11 113.2(6) . .
C9 C10 C11 126.8(7) . .
N3 C11 C12 120.4(7) . .
N3 C11 C10 116.3(5) . .
C12 C11 C10 123.3(7) . .
C11 C12 C13 118.1(8) . .
C14 C13 C12 120.6(7) . .
C13 C14 C15 119.0(8) . .
N3 C15 C14 122.0(8) . .
C1' N1' C5' 119.0(7) . .
C1' N1' Ru1 128.6(7) . .
C5' N1' Ru1 112.3(6) . .
C6' N2' C10' 123.2(7) . .
C6' N2' Ru1 118.9(6) . .
C10' N2' Ru1 117.8(6) . .
C15' N3' C11' 120.2(8) . .
C15' N3' Ru1 128.5(8) . .
C11' N3' Ru1 111.0(6) . .
N1' C1' C2' 122.0(9) . .
C3' C2' C1' 119.1(9) . .
C4' C3' C2' 119.6(9) . .
C3' C4' C5' 119.4(9) . .
N1' C5' C4' 120.7(8) . .
N1' C5' C6' 115.4(6) . .
C4' C5' C6' 123.7(8) . .
N2' C6' C7' 119.6(8) . .
N2' C6' C5' 113.2(6) . .
C7' C6' C5' 127.2(8) . .
C8' C7' C6' 117.8(9) . .
C7' C8' C9' 121.8(8) . .
C10' C9' C8' 117.7(9) . .
N2' C10' C9' 119.8(8) . .
N2' C10' C11' 113.3(7) . .
C9' C10' C11' 126.9(8) . .
N3' C11' C12' 120.3(9) . .
N3' C11' C10' 116.2(7) . .
C12' C11' C10' 123.5(9) . .
C11' C12' C13' 117.8(10) . .
C14' C13' C12' 121.0(9) . .
C13' C14' C15' 118.9(10) . .
N3' C15' C14' 121.8(10) . .
N4 C16 C17 122.5(5) . .
C16 C17 C18 118.4(5) . .
C17 C18 C19 119.7(5) . .
C20 C19 C18 119.3(5) . .
N4 C20 C19 120.9(5) . .
N4 C20 C21 115.8(4) . .
C19 C20 C21 123.3(5) . .
N5 C21 C22 120.9(5) . .
N5 C21 C20 114.8(5) . .
C22 C21 C20 124.3(5) . .
C21 C22 C23 119.9(6) . .
C22 C23 C24 119.3(6) . .
C25 C24 C23 118.2(6) . .
N5 C25 C24 122.5(5) . .
N6 C26 C27 121.3(6) . .
C28 C27 C26 118.9(6) . .
C27 C28 C29 120.2(6) . .
C28 C29 C30 118.9(6) . .
N6 C30 C29 120.2(6) . .
N6 C30 C31 115.7(5) . .
C29 C30 C31 124.1(6) . .
N7 C31 C32 117.6(6) . .
N7 C31 C30 114.2(5) . .
C32 C31 C30 128.2(6) . .
C33 C32 C31 119.2(7) . .
C32 C33 C32 121.2(8) . 2
O3A Cl1A O2A 105.7(5) . .
O3A Cl1A O1A 111.9(4) . .
O2A Cl1A O1A 107.2(4) . .
O3A Cl1A O4A 110.7(5) . .
O2A Cl1A O4A 111.7(4) . .
O1A Cl1A O4A 109.5(4) . .
O3B Cl1B O3B' 72.0(6) . .
O3B Cl1B O4B' 122.0(8) . .
O3B' Cl1B O4B' 111.8(6) . .
O3B Cl1B O2B 110.7(5) . .
O3B' Cl1B O2B 119.7(8) . .
O4B' Cl1B O2B 14.9(7) . .
O3B Cl1B O1B 114.2(5) . .
O3B' Cl1B O1B 125.4(6) . .
O4B' Cl1B O1B 108.5(10) . .
O2B Cl1B O1B 108.6(5) . .
O3B Cl1B O1B' 40.6(6) . .
O3B' Cl1B O1B' 112.0(6) . .
O4B' Cl1B O1B' 110.8(5) . .
O2B Cl1B O1B' 95.9(6) . .
O1B Cl1B O1B' 85.3(7) . .
O3B Cl1B O2B' 123.1(8) . .
O3B' Cl1B O2B' 107.1(6) . .
O4B' Cl1B O2B' 111.1(6) . .
O2B Cl1B O2B' 116.8(9) . .
O1B Cl1B O2B' 21.5(6) . .
O1B' Cl1B O2B' 103.7(6) . .
O3B Cl1B O4B 108.2(5) . .
O3B' Cl1B O4B 36.2(5) . .
O4B' Cl1B O4B 93.8(7) . .
O2B Cl1B O4B 107.4(5) . .
O1B Cl1B O4B 107.6(5) . .
O1B' Cl1B O4B 147.4(6) . .
O2B' Cl1B O4B 86.1(6) . .
Cl1C Cl1C O2C 100.3(9) 2_655 2_655
Cl1C Cl1C O4C 77.8(6) 2_655 2_655
O2C Cl1C O4C 150.4(7) 2_655 2_655
Cl1C Cl1C O3C 143.8(5) 2_655 .
O2C Cl1C O3C 88.8(7) 2_655 .
O4C Cl1C O3C 77.3(6) 2_655 .
Cl1C Cl1C O2C 46.8(7) 2_655 .
O2C Cl1C O2C 141.5(6) 2_655 .
O4C Cl1C O2C 31.6(5) 2_655 .
O3C Cl1C O2C 107.6(5) . .
Cl1C Cl1C O1C 100.0(4) 2_655 .
O2C Cl1C O1C 96.8(8) 2_655 .
O4C Cl1C O1C 112.7(7) 2_655 .
O3C Cl1C O1C 113.7(5) . .
O2C Cl1C O1C 107.2(5) . .
Cl1C Cl1C O4C 70.2(7) 2_655 .
O2C Cl1C O4C 30.8(6) 2_655 .
O4C Cl1C O4C 131.4(7) 2_655 .
O3C Cl1C O4C 108.9(5) . .
O2C Cl1C O4C 111.2(5) . .
O1C Cl1C O4C 108.2(5) . .
Cl1C Cl1C O1C 53.7(3) 2_655 2_655
O2C Cl1C O1C 107.5(7) 2_655 2_655
O4C Cl1C O1C 95.2(5) 2_655 2_655
O3C Cl1C O1C 154.6(6) . 2_655
O2C Cl1C O1C 71.6(6) . 2_655
O1C Cl1C O1C 46.6(7) . 2_655
O4C Cl1C O1C 94.3(6) . 2_655
Cl1C Cl1C O3C 23.3(3) 2_655 2_655
O2C Cl1C O3C 86.5(6) 2_655 2_655
O4C Cl1C O3C 80.9(5) 2_655 2_655
O3C Cl1C O3C 125.7(7) . 2_655
O2C Cl1C O3C 55.5(5) . 2_655
O1C Cl1C O3C 120.5(6) . 2_655
O4C Cl1C O3C 55.8(5) . 2_655
O1C Cl1C O3C 75.7(4) 2_655 2_655
O1C O1C Cl1C 79.8(4) 2_655 .
O1C O1C Cl1C 53.6(3) 2_655 2_655
Cl1C O1C Cl1C 26.4(2) . 2_655
O4C O2C Cl1C 104.5(10) 2_655 2_655
O4C O2C Cl1C 72.4(9) 2_655 .
Cl1C O2C Cl1C 32.9(4) 2_655 .
O4C O2C O3C 131.9(15) 2_655 2_655
Cl1C O2C O3C 53.7(6) 2_655 2_655
Cl1C O2C O3C 82.0(5) . 2_655
Cl1C O3C O2C 37.4(3) . 2_655
Cl1C O3C O4C 51.3(4) . 2_655
O2C O3C O4C 85.9(4) 2_655 2_655
Cl1C O3C Cl1C 12.86(19) . 2_655
O2C O3C Cl1C 42.5(3) 2_655 2_655
O4C O3C Cl1C 43.4(3) 2_655 2_655
O2C O4C Cl1C 76.0(8) 2_655 2_655
O2C O4C Cl1C 44.7(8) 2_655 .
Cl1C O4C Cl1C 32.0(3) 2_655 .
O2C O4C O3C 125.1(12) 2_655 2_655
Cl1C O4C O3C 51.3(4) 2_655 2_655
Cl1C O4C O3C 80.8(5) . 2_655
F3 P1 F3 179.998(5) . 7_656
F3 P1 F2 92.2(7) . 7_656
F3 P1 F2 87.8(7) 7_656 7_656
F3 P1 F2 87.8(7) . .
F3 P1 F2 92.2(7) 7_656 .
F2 P1 F2 179.999(2) 7_656 .
F3 P1 F1 87.5(7) . .
F3 P1 F1 92.5(7) 7_656 .
F2 P1 F1 88.1(6) 7_656 .
F2 P1 F1 91.9(6) . .
F3 P1 F1 92.5(7) . 7_656
F3 P1 F1 87.5(7) 7_656 7_656
F2 P1 F1 91.9(6) 7_656 7_656
F2 P1 F1 88.1(6) . 7_656
F1 P1 F1 180.0(6) . 7_656

loop_
_geom_bond_atom_site_label_1
_geom_bond_atom_site_label_2
_geom_bond_distance
_geom_bond_site_symmetry_2
Ru1 O1 1.881(3) .
Ru1 N2' 1.943(11) .
Ru1 N2 2.000(6) .
Ru1 N3' 2.058(10) .
Ru1 N1 2.061(6) .
Ru1 N4 2.069(4) .
Ru1 N1' 2.075(10) .
Ru1 N5 2.088(4) .
Ru1 N3 2.098(6) .
Ru2 O1 1.821(3) 2
Ru2 O1 1.821(3) .
Ru2 N7 1.951(6) .
Ru2 N6 2.080(4) 2
Ru2 N6 2.080(4) .
Ru2 O2 2.102(6) 2
Ru2 O2 2.102(6) .
N4 C16 1.347(7) .
N4 C20 1.357(7) .
N5 C25 1.346(7) .
N5 C21 1.351(6) .
N6 C26 1.340(7) .
N6 C30 1.361(7) .
N7 C31 1.346(6) .
N7 C31 1.346(6) 2
N1 C1 1.342(9) .
N1 C5 1.364(8) .
N2 C6 1.343(8) .
N2 C10 1.346(8) .
N3 C15 1.349(8) .
N3 C11 1.379(9) .
C1 C2 1.385(10) .
C2 C3 1.378(14) .
C3 C4 1.372(13) .
C4 C5 1.396(9) .
C5 C6 1.470(10) .
C6 C7 1.397(9) .
C7 C8 1.389(12) .
C8 C9 1.396(12) .
C9 C10 1.390(10) .
C10 C11 1.468(10) .
C11 C12 1.387(9) .
C12 C13 1.413(12) .
C13 C14 1.368(13) .
C14 C15 1.374(10) .
N1' C1' 1.342(9) .
N1' C5' 1.365(9) .
N2' C6' 1.343(8) .
N2' C10' 1.347(9) .
N3' C15' 1.349(9) .
N3' C11' 1.379(10) .
C1' C2' 1.386(11) .
C2' C3' 1.377(14) .
C3' C4' 1.372(14) .
C4' C5' 1.397(10) .
C5' C6' 1.470(10) .
C6' C7' 1.397(9) .
C7' C8' 1.388(13) .
C8' C9' 1.395(12) .
C9' C10' 1.390(10) .
C10' C11' 1.468(11) .
C11' C12' 1.388(10) .
C12' C13' 1.413(13) .
C13' C14' 1.367(14) .
C14' C15' 1.374(11) .
C16 C17 1.381(7) .
C17 C18 1.381(9) .
C18 C19 1.389(9) .
C19 C20 1.384(7) .
C20 C21 1.473(7) .
C21 C22 1.374(8) .
C22 C23 1.382(9) .
C23 C24 1.382(9) .
C24 C25 1.379(8) .
C26 C27 1.391(8) .
C27 C28 1.374(11) .
C28 C29 1.386(11) .
C29 C30 1.397(8) .
C30 C31 1.477(9) .
C31 C32 1.388(8) .
C32 C33 1.376(9) .
C33 C32 1.376(9) 2
Cl1A O3A 1.402(5) .
Cl1A O2A 1.427(5) .
Cl1A O1A 1.434(5) .
Cl1A O4A 1.444(5) .
Cl1B O3B 1.396(5) .
Cl1B O3B' 1.407(7) .
Cl1B O4B' 1.410(7) .
Cl1B O2B 1.421(5) .
Cl1B O1B 1.429(5) .
Cl1B O1B' 1.454(7) .
Cl1B O2B' 1.455(7) .
Cl1B O4B 1.468(5) .
Cl1C Cl1C 0.788(7) 2_655
Cl1C O2C 1.057(10) 2_655
Cl1C O4C 1.401(10) 2_655
Cl1C O3C 1.402(6) .
Cl1C O2C 1.427(6) .
Cl1C O1C 1.430(5) .
Cl1C O4C 1.455(6) .
Cl1C O1C 1.748(7) 2_655
Cl1C O3C 2.090(8) 2_655
O1C O1C 1.290(19) 2_655
O1C Cl1C 1.748(7) 2_655
O2C O4C 0.770(12) 2_655
O2C Cl1C 1.057(10) 2_655
O2C O3C 1.738(14) 2_655
O3C O2C 1.738(14) 2_655
O3C O4C 1.751(13) 2_655
O3C Cl1C 2.090(8) 2_655
O4C O2C 0.770(12) 2_655
O4C Cl1C 1.401(10) 2_655
O4C O3C 1.751(13) 2_655
P1 F3 1.396(16) .
P1 F3 1.396(16) 7_656
P1 F2 1.402(10) 7_656
P1 F2 1.402(10) .
P1 F1 1.506(11) .
P1 F1 1.506(11) 7_656

loop_
_geom_torsion_atom_site_label_1
_geom_torsion_atom_site_label_2
_geom_torsion_atom_site_label_3
_geom_torsion_atom_site_label_4
_geom_torsion
_geom_torsion_site_symmetry_1
_geom_torsion_site_symmetry_4
O1 Ru1 N4 C16 -180.0(4) . .
N2' Ru1 N4 C16 -8.4(5) . .
N2 Ru1 N4 C16 -1.5(5) . .
N3' Ru1 N4 C16 -89.4(5) . .
N1 Ru1 N4 C16 77.6(5) . .
N1' Ru1 N4 C16 71.8(5) . .
N5 Ru1 N4 C16 177.9(5) . .
N3 Ru1 N4 C16 -80.2(5) . .
O1 Ru1 N4 C20 -3.6(11) . .
N2' Ru1 N4 C20 167.7(5) . .
N2 Ru1 N4 C20 174.6(4) . .
N3' Ru1 N4 C20 86.7(5) . .
N1 Ru1 N4 C20 -106.3(4) . .
N1' Ru1 N4 C20 -112.1(5) . .
N5 Ru1 N4 C20 -6.1(3) . .
N3 Ru1 N4 C20 95.9(4) . .
O1 Ru1 N5 C25 4.2(5) . .
N2' Ru1 N5 C25 143(5) . .
N2 Ru1 N5 C25 -171.0(15) . .
N3' Ru1 N5 C25 98.0(10) . .
N1 Ru1 N5 C25 -86.9(8) . .
N4 Ru1 N5 C25 -176.3(5) . .
N1' Ru1 N5 C25 -86.8(14) . .
N3 Ru1 N5 C25 100.8(6) . .
O1 Ru1 N5 C21 -173.3(4) . .
N2' Ru1 N5 C21 -35(5) . .
N2 Ru1 N5 C21 11.5(18) . .
N3' Ru1 N5 C21 -79.5(10) . .
N1 Ru1 N5 C21 95.6(7) . .
N4 Ru1 N5 C21 6.2(4) . .
N1' Ru1 N5 C21 95.7(14) . .
N3 Ru1 N5 C21 -76.7(5) . .
O1 Ru2 N6 C26 94.5(4) 2 .
O1 Ru2 N6 C26 -90.8(4) . .
N7 Ru2 N6 C26 -178.2(4) . .
N6 Ru2 N6 C26 -178.2(4) 2 .
O2 Ru2 N6 C26 4.3(6) 2 .
O2 Ru2 N6 C26 -0.6(6) . .
O1 Ru2 N6 C30 -86.3(3) 2 .
O1 Ru2 N6 C30 88.5(3) . .
N7 Ru2 N6 C30 1.1(3) . .
N6 Ru2 N6 C30 1.1(3) 2 .
O2 Ru2 N6 C30 -176.4(6) 2 .
O2 Ru2 N6 C30 178.7(6) . .
O1 Ru2 N7 C31 89.1(3) 2 .
O1 Ru2 N7 C31 -90.9(3) . .
N6 Ru2 N7 C31 179.0(3) 2 .
N6 Ru2 N7 C31 -1.0(3) . .
O2 Ru2 N7 C31 154(5) 2 .
O2 Ru2 N7 C31 -26(5) . .
O1 Ru2 N7 C31 -90.9(3) 2 2
O1 Ru2 N7 C31 89.1(3) . 2
N6 Ru2 N7 C31 -1.0(3) 2 2
N6 Ru2 N7 C31 179.0(3) . 2
O2 Ru2 N7 C31 -26(5) 2 2
O2 Ru2 N7 C31 154(5) . 2
O1 Ru2 O1 Ru1 9.8(8) 2 .
N7 Ru2 O1 Ru1 9.8(8) . .
N6 Ru2 O1 Ru1 90.7(8) 2 .
N6 Ru2 O1 Ru1 -71.2(8) . .
O2 Ru2 O1 Ru1 -175.3(9) 2 .
O2 Ru2 O1 Ru1 -165.1(9) . .
N2' Ru1 O1 Ru2 -38.3(9) . .
N2 Ru1 O1 Ru2 -45.2(8) . .
N3' Ru1 O1 Ru2 43.4(9) . .
N1 Ru1 O1 Ru2 -124.3(8) . .
N4 Ru1 O1 Ru2 133.0(9) . .
N1' Ru1 O1 Ru2 -118.3(9) . .
N5 Ru1 O1 Ru2 135.4(8) . .
N3 Ru1 O1 Ru2 34.5(8) . .
O1 Ru1 N1 C1 -90.6(16) . .
N2' Ru1 N1 C1 174(2) . .
N2 Ru1 N1 C1 173.3(17) . .
N3' Ru1 N1 C1 159(4) . .
N4 Ru1 N1 C1 79.4(16) . .
N1' Ru1 N1 C1 -178(19) . .
N5 Ru1 N1 C1 0.8(17) . .
N3 Ru1 N1 C1 160.4(11) . .
O1 Ru1 N1 C5 93.2(12) . .
N2' Ru1 N1 C5 -2.7(17) . .
N2 Ru1 N1 C5 -2.9(12) . .
N3' Ru1 N1 C5 -17(5) . .
N4 Ru1 N1 C5 -96.9(12) . .
N1' Ru1 N1 C5 6(17) . .
N5 Ru1 N1 C5 -175.4(12) . .
N3 Ru1 N1 C5 -16(3) . .
O1 Ru1 N2 C6 -85.5(10) . .
N2' Ru1 N2 C6 -174(14) . .
N3' Ru1 N2 C6 -179.1(15) . .
N1 Ru1 N2 C6 4.2(11) . .
N4 Ru1 N2 C6 94.9(10) . .
N1' Ru1 N2 C6 3.3(17) . .
N5 Ru1 N2 C6 89.6(19) . .
N3 Ru1 N2 C6 179.2(11) . .
O1 Ru1 N2 C10 97.8(10) . .
N2' Ru1 N2 C10 9(12) . .
N3' Ru1 N2 C10 4.2(14) . .
N1 Ru1 N2 C10 -172.5(12) . .
N4 Ru1 N2 C10 -81.8(10) . .
N1' Ru1 N2 C10 -173.4(18) . .
N5 Ru1 N2 C10 -87(2) . .
N3 Ru1 N2 C10 2.5(10) . .
O1 Ru1 N3 C15 84.3(9) . .
N2' Ru1 N3 C15 178.6(16) . .
N2 Ru1 N3 C15 179.4(10) . .
N3' Ru1 N3 C15 10(7) . .
N1 Ru1 N3 C15 -167.6(16) . .
N4 Ru1 N3 C15 -85.5(9) . .
N1' Ru1 N3 C15 -172(3) . .
N5 Ru1 N3 C15 -8.1(10) . .
O1 Ru1 N3 C11 -99.8(8) . .
N2' Ru1 N3 C11 -5.5(14) . .
N2 Ru1 N3 C11 -4.7(8) . .
N3' Ru1 N3 C11 -174(8) . .
N1 Ru1 N3 C11 8(2) . .
N4 Ru1 N3 C11 90.5(8) . .
N1' Ru1 N3 C11 4(3) . .
N5 Ru1 N3 C11 167.8(7) . .
C5 N1 C1 C2 -1(2) . .
Ru1 N1 C1 C2 -177.2(12) . .
N1 C1 C2 C3 0.1(18) . .
C1 C2 C3 C4 0.4(16) . .
C2 C3 C4 C5 0.0(17) . .
C1 N1 C5 C4 2(2) . .
Ru1 N1 C5 C4 178.1(11) . .
C1 N1 C5 C6 -175.1(14) . .
Ru1 N1 C5 C6 1.4(17) . .
C3 C4 C5 N1 -1.0(18) . .
C3 C4 C5 C6 175.4(11) . .
C10 N2 C6 C7 -5.0(18) . .
Ru1 N2 C6 C7 178.5(9) . .
C10 N2 C6 C5 171.9(12) . .
Ru1 N2 C6 C5 -4.6(14) . .
N1 C5 C6 N2 1.9(16) . .
C4 C5 C6 N2 -174.7(12) . .
N1 C5 C6 C7 178.6(13) . .
C4 C5 C6 C7 2.0(18) . .
N2 C6 C7 C8 2.6(15) . .
C5 C6 C7 C8 -173.9(11) . .
C6 C7 C8 C9 2.7(14) . .
C7 C8 C9 C10 -5.5(14) . .
C6 N2 C10 C9 2.0(18) . .
Ru1 N2 C10 C9 178.5(9) . .
C6 N2 C10 C11 -176.5(11) . .
Ru1 N2 C10 C11 0.0(14) . .
C8 C9 C10 N2 3.2(15) . .
C8 C9 C10 C11 -178.5(10) . .
C15 N3 C11 C12 1.5(15) . .
Ru1 N3 C11 C12 -174.8(8) . .
C15 N3 C11 C10 -177.6(9) . .
Ru1 N3 C11 C10 6.1(12) . .
N2 C10 C11 N3 -4.2(14) . .
C9 C10 C11 N3 177.4(10) . .
N2 C10 C11 C12 176.7(11) . .
C9 C10 C11 C12 -1.7(16) . .
N3 C11 C12 C13 -2.5(14) . .
C10 C11 C12 C13 176.5(9) . .
C11 C12 C13 C14 1.3(13) . .
C12 C13 C14 C15 0.9(13) . .
C11 N3 C15 C14 0.9(15) . .
Ru1 N3 C15 C14 176.5(8) . .
C13 C14 C15 N3 -2.1(14) . .
O1 Ru1 N1' C1' -84(3) . .
N2' Ru1 N1' C1' -180(4) . .
N2 Ru1 N1' C1' -180(4) . .
N3' Ru1 N1' C1' 173(3) . .
N1 Ru1 N1' C1' 9(15) . .
N4 Ru1 N1' C1' 87(3) . .
N5 Ru1 N1' C1' 8(4) . .
N3 Ru1 N1' C1' 171.6(17) . .
O1 Ru1 N1' C5' 92(3) . .
N2' Ru1 N1' C5' -4(3) . .
N2 Ru1 N1' C5' -4(2) . .
N3' Ru1 N1' C5' -12(7) . .
N1 Ru1 N1' C5' -176(20) . .
N4 Ru1 N1' C5' -98(3) . .
N5 Ru1 N1' C5' -177(2) . .
N3 Ru1 N1' C5' -13(5) . .
O1 Ru1 N2' C6' -86(3) . .
N2 Ru1 N2' C6' 6(11) . .
N3' Ru1 N2' C6' -179(3) . .
N1 Ru1 N2' C6' 5(3) . .
N4 Ru1 N2' C6' 96(3) . .
N1' Ru1 N2' C6' 4(3) . .
N5 Ru1 N2' C6' 136(3) . .
N3 Ru1 N2' C6' 179(3) . .
O1 Ru1 N2' C10' 98(3) . .
N2 Ru1 N2' C10' -170(15) . .
N3' Ru1 N2' C10' 5(3) . .
N1 Ru1 N2' C10' -171(3) . .
N4 Ru1 N2' C10' -80(3) . .
N1' Ru1 N2' C10' -172(3) . .
N5 Ru1 N2' C10' -40(7) . .
N3 Ru1 N2' C10' 3(2) . .
O1 Ru1 N3' C15' 86(3) . .
N2' Ru1 N3' C15' -179(3) . .
N2 Ru1 N3' C15' -178(3) . .
N1 Ru1 N3' C15' -164(3) . .
N4 Ru1 N3' C15' -84(3) . .
N1' Ru1 N3' C15' -171(4) . .
N5 Ru1 N3' C15' -5(3) . .
N3 Ru1 N3' C15' -168(10) . .
O1 Ru1 N3' C11' -102(2) . .
N2' Ru1 N3' C11' -6(2) . .
N2 Ru1 N3' C11' -5(2) . .
N1 Ru1 N3' C11' 9(6) . .
N4 Ru1 N3' C11' 89(2) . .
N1' Ru1 N3' C11' 2(6) . .
N5 Ru1 N3' C11' 167(2) . .
N3 Ru1 N3' C11' 5(6) . .
C5' N1' C1' C2' 4(5) . .
Ru1 N1' C1' C2' 179(3) . .
N1' C1' C2' C3' 0(4) . .
C1' C2' C3' C4' -3(3) . .
C2' C3' C4' C5' 2(3) . .
C1' N1' C5' C4' -5(5) . .
Ru1 N1' C5' C4' 179(2) . .
C1' N1' C5' C6' 180(3) . .
Ru1 N1' C5' C6' 4(4) . .
C3' C4' C5' N1' 2(4) . .
C3' C4' C5' C6' 177(2) . .
C10' N2' C6' C7' -5(4) . .
Ru1 N2' C6' C7' 180(2) . .
C10' N2' C6' C5' 173(3) . .
Ru1 N2' C6' C5' -3(3) . .
N1' C5' C6' N2' -1(4) . .
C4' C5' C6' N2' -176(3) . .
N1' C5' C6' C7' 176(3) . .
C4' C5' C6' C7' 1(4) . .
N2' C6' C7' C8' 4(4) . .
C5' C6' C7' C8' -173(2) . .
C6' C7' C8' C9' -2(3) . .
C7' C8' C9' C10' 0(3) . .
C6' N2' C10' C9' 3(4) . .
Ru1 N2' C10' C9' 179(2) . .
C6' N2' C10' C11' -179(3) . .
Ru1 N2' C10' C11' -3(3) . .
C8' C9' C10' N2' 0(4) . .
C8' C9' C10' C11' -178(2) . .
C15' N3' C11' C12' -3(4) . .
Ru1 N3' C11' C12' -176(2) . .
C15' N3' C11' C10' 180(3) . .
Ru1 N3' C11' C10' 6(3) . .
N2' C10' C11' N3' -2(4) . .
C9' C10' C11' N3' 176(3) . .
N2' C10' C11' C12' -180(3) . .
C9' C10' C11' C12' -1(4) . .
N3' C11' C12' C13' 3(4) . .
C10' C11' C12' C13' 180(2) . .
C11' C12' C13' C14' 0(3) . .
C12' C13' C14' C15' -1(3) . .
C11' N3' C15' C14' 2(4) . .
Ru1 N3' C15' C14' 173(2) . .
C13' C14' C15' N3' 1(4) . .
C20 N4 C16 C17 -0.9(8) . .
Ru1 N4 C16 C17 175.1(4) . .
N4 C16 C17 C18 -0.5(9) . .
C16 C17 C18 C19 1.9(9) . .
C17 C18 C19 C20 -2.0(8) . .
C16 N4 C20 C19 0.8(7) . .
Ru1 N4 C20 C19 -175.6(4) . .
C16 N4 C20 C21 -178.5(5) . .
Ru1 N4 C20 C21 5.1(6) . .
C18 C19 C20 N4 0.6(8) . .
C18 C19 C20 C21 179.9(5) . .
C25 N5 C21 C22 -2.2(8) . .
Ru1 N5 C21 C22 175.5(5) . .
C25 N5 C21 C20 176.9(5) . .
Ru1 N5 C21 C20 -5.4(6) . .
N4 C20 C21 N5 0.2(7) . .
C19 C20 C21 N5 -179.1(5) . .
N4 C20 C21 C22 179.3(5) . .
C19 C20 C21 C22 0.0(9) . .
N5 C21 C22 C23 1.6(10) . .
C20 C21 C22 C23 -177.5(6) . .
C21 C22 C23 C24 0.4(11) . .
C22 C23 C24 C25 -1.7(11) . .
C21 N5 C25 C24 0.9(9) . .
Ru1 N5 C25 C24 -176.5(5) . .
C23 C24 C25 N5 1.1(11) . .
C30 N6 C26 C27 -0.8(8) . .
Ru2 N6 C26 C27 178.4(4) . .
N6 C26 C27 C28 2.0(9) . .
C26 C27 C28 C29 -1.4(9) . .
C27 C28 C29 C30 -0.2(9) . .
C26 N6 C30 C29 -0.9(7) . .
Ru2 N6 C30 C29 179.8(4) . .
C26 N6 C30 C31 178.3(4) . .
Ru2 N6 C30 C31 -1.0(5) . .
C28 C29 C30 N6 1.4(8) . .
C28 C29 C30 C31 -177.7(5) . .
C31 N7 C31 C32 -0.3(4) 2 .
Ru2 N7 C31 C32 179.7(4) . .
C31 N7 C31 C30 -179.3(5) 2 .
Ru2 N7 C31 C30 0.7(5) . .
N6 C30 C31 N7 0.3(6) . .
C29 C30 C31 N7 179.4(5) . .
N6 C30 C31 C32 -178.6(6) . .
C29 C30 C31 C32 0.5(9) . .
N7 C31 C32 C33 0.5(8) . .
C30 C31 C32 C33 179.4(5) . .
C31 C32 C33 C32 -0.3(4) . 2
Cl1C Cl1C O1C O1C -6.0(10) 2_655 2_655
O2C Cl1C O1C O1C -107.7(10) 2_655 2_655
O4C Cl1C O1C O1C 74.9(9) 2_655 2_655
O3C Cl1C O1C O1C 160.5(8) . 2_655
O2C Cl1C O1C O1C 41.7(10) . 2_655
O4C Cl1C O1C O1C -78.3(9) . 2_655
O3C Cl1C O1C O1C -17.8(10) 2_655 2_655
O2C Cl1C O1C Cl1C -101.8(10) 2_655 2_655
O4C Cl1C O1C Cl1C 80.9(7) 2_655 2_655
O3C Cl1C O1C Cl1C 166.5(9) . 2_655
O2C Cl1C O1C Cl1C 47.7(7) . 2_655
O4C Cl1C O1C Cl1C -72.3(8) . 2_655
O1C Cl1C O1C Cl1C 6.0(10) 2_655 2_655
O3C Cl1C O1C Cl1C -11.9(5) 2_655 2_655
Cl1C Cl1C O2C O4C -166.8(16) 2_655 2_655
O2C Cl1C O2C O4C -128.5(10) 2_655 2_655
O3C Cl1C O2C O4C -17.1(15) . 2_655
O1C Cl1C O2C O4C 105.6(13) . 2_655
O4C Cl1C O2C O4C -136.4(15) . 2_655
O1C Cl1C O2C O4C 136.2(13) 2_655 2_655
O3C Cl1C O2C O4C -138.8(14) 2_655 2_655
O2C Cl1C O2C Cl1C 38.3(17) 2_655 2_655
O4C Cl1C O2C Cl1C 166.8(16) 2_655 2_655
O3C Cl1C O2C Cl1C 149.7(6) . 2_655
O1C Cl1C O2C Cl1C -87.6(6) . 2_655
O4C Cl1C O2C Cl1C 30.4(7) . 2_655
O1C Cl1C O2C Cl1C -57.0(5) 2_655 2_655
O3C Cl1C O2C Cl1C 28.0(5) 2_655 2_655
Cl1C Cl1C O2C O3C -28.0(5) 2_655 2_655
O2C Cl1C O2C O3C 10.2(16) 2_655 2_655
O4C Cl1C O2C O3C 138.8(14) 2_655 2_655
O3C Cl1C O2C O3C 121.7(8) . 2_655
O1C Cl1C O2C O3C -115.6(7) . 2_655
O4C Cl1C O2C O3C 2.4(7) . 2_655
O1C Cl1C O2C O3C -85.0(6) 2_655 2_655
Cl1C Cl1C O3C O2C -106.0(14) 2_655 2_655
O4C Cl1C O3C O2C -153.6(7) 2_655 2_655
O2C Cl1C O3C O2C -144.5(9) . 2_655
O1C Cl1C O3C O2C 96.9(8) . 2_655
O4C Cl1C O3C O2C -23.8(7) . 2_655
O1C Cl1C O3C O2C 131.3(13) 2_655 2_655
O3C Cl1C O3C O2C -84.8(6) 2_655 2_655
Cl1C Cl1C O3C O4C 47.6(13) 2_655 2_655
O2C Cl1C O3C O4C 153.6(7) 2_655 2_655
O2C Cl1C O3C O4C 9.1(8) . 2_655
O1C Cl1C O3C O4C -109.5(7) . 2_655
O4C Cl1C O3C O4C 129.8(8) . 2_655
O1C Cl1C O3C O4C -75.1(13) 2_655 2_655
O3C Cl1C O3C O4C 68.8(5) 2_655 2_655
O2C Cl1C O3C Cl1C 106.0(14) 2_655 2_655
O4C Cl1C O3C Cl1C -47.6(13) 2_655 2_655
O2C Cl1C O3C Cl1C -38.6(12) . 2_655
O1C Cl1C O3C Cl1C -157.1(15) . 2_655
O4C Cl1C O3C Cl1C 82.1(13) . 2_655
O1C Cl1C O3C Cl1C -123(2) 2_655 2_655
O3C Cl1C O3C Cl1C 21.2(10) 2_655 2_655
Cl1C Cl1C O4C O2C -166.4(16) 2_655 2_655
O4C Cl1C O4C O2C 141.6(13) 2_655 2_655
O3C Cl1C O4C O2C 52.0(16) . 2_655
O2C Cl1C O4C O2C 170.5(17) . 2_655
O1C Cl1C O4C O2C -72.1(16) . 2_655
O1C Cl1C O4C O2C -117.6(14) 2_655 2_655
O3C Cl1C O4C O2C 172.9(17) 2_655 2_655
O2C Cl1C O4C Cl1C 166.4(16) 2_655 2_655
O4C Cl1C O4C Cl1C -52.0(8) 2_655 2_655
O3C Cl1C O4C Cl1C -141.6(5) . 2_655
O2C Cl1C O4C Cl1C -23.1(5) . 2_655
O1C Cl1C O4C Cl1C 94.3(5) . 2_655
O1C Cl1C O4C Cl1C 48.8(4) 2_655 2_655
O3C Cl1C O4C Cl1C -20.7(4) 2_655 2_655
Cl1C Cl1C O4C O3C 20.7(4) 2_655 2_655
O2C Cl1C O4C O3C -172.9(17) 2_655 2_655
O4C Cl1C O4C O3C -31.3(10) 2_655 2_655
O3C Cl1C O4C O3C -120.9(8) . 2_655
O2C Cl1C O4C O3C -2.4(7) . 2_655
O1C Cl1C O4C O3C 115.0(7) . 2_655
O1C Cl1C O4C O3C 69.5(6) 2_655 2_655
